data_7124089
loop_
_publ_author_name
'Li, Zhong'
'Zhang, Jing'
'Lin, Li-Dan'
'Liu, Jin-Hua'
'Li, Xin-Xiong'
'Zheng, Shou-Tian'

_publ_section_title
;
 Inorganic-Organic Hybrid High-dimensional Polyoxotantalates and Their
 Structural Transformations Triggered by Water
;
_journal_name_full 'Chemical Communications'
_journal_paper_doi 10.1039/C9CC05884B
_journal_year 2019
_chemical_formula_sum 'C18 H60 Cu4 N12 Na4 O61 Ta12'
_chemical_formula_weight 3938.30
_space_group_crystal_system triclinic
_space_group_IT_number 2
_space_group_name_Hall '-P 1'
_space_group_name_H-M_alt 'P -1'
_symmetry_space_group_name_Hall '-P 1'
_symmetry_space_group_name_H-M 'P -1'
_atom_sites_solution_hydrogens difmap
_audit_creation_method SHELXL-2014
_audit_update_record
;
2019-07-11 deposited with the CCDC.    2019-08-30 downloaded from the CCDC.
;
_cell_angle_alpha 65.831(2)
_cell_angle_beta 84.959(2)
_cell_angle_gamma 66.770(2)
_cell_formula_units_Z 1
_cell_length_a 12.9552(16)
_cell_length_b 15.3682(19)
_cell_length_c 16.483(2)
_cell_measurement_reflns_used 3531
_cell_measurement_temperature 296(2)
_cell_measurement_theta_max 24.97
_cell_measurement_theta_min 2.70
_cell_volume 2740.7(6)
_computing_structure_refinement 'SHELXL-2014 (Sheldrick, 2014)'
_diffrn_ambient_temperature 296(2)
_diffrn_measured_fraction_theta_full 0.848
_diffrn_measured_fraction_theta_max 0.980
_diffrn_measurement_device_type 'Bruker APEX-II CCD'
_diffrn_measurement_method '\f and \w scans'
_diffrn_radiation_type MoK\a
_diffrn_radiation_wavelength 0.71073
_diffrn_reflns_av_R_equivalents 0.0368
_diffrn_reflns_av_unetI/netI 0.0645
_diffrn_reflns_Laue_measured_fraction_full 0.848
_diffrn_reflns_Laue_measured_fraction_max 0.980
_diffrn_reflns_limit_h_max 14
_diffrn_reflns_limit_h_min -14
_diffrn_reflns_limit_k_max 17
_diffrn_reflns_limit_k_min -17
_diffrn_reflns_limit_l_max 18
_diffrn_reflns_limit_l_min -18
_diffrn_reflns_number 15629
_diffrn_reflns_point_group_measured_fraction_full 0.848
_diffrn_reflns_point_group_measured_fraction_max 0.980
_diffrn_reflns_theta_full 25.242
_diffrn_reflns_theta_max 24.000
_diffrn_reflns_theta_min 1.580
_exptl_absorpt_coefficient_mu 12.771
_exptl_absorpt_correction_T_max 0.7452
_exptl_absorpt_correction_T_min 0.5545
_exptl_absorpt_correction_type psi-scan
_exptl_crystal_colour violet
_exptl_crystal_density_diffrn 2.349
_exptl_crystal_description slice
_exptl_crystal_F_000 1716
_exptl_crystal_size_max 0.2
_exptl_crystal_size_mid 0.15
_exptl_crystal_size_min 0.1
_platon_squeeze_details ' ?'
_refine_diff_density_max 3.030
_refine_diff_density_min -2.767
_refine_diff_density_rms 0.335
_refine_ls_extinction_method none
_refine_ls_goodness_of_fit_ref 1.008
_refine_ls_hydrogen_treatment constr
_refine_ls_matrix_type full
_refine_ls_number_parameters 487
_refine_ls_number_reflns 8423
_refine_ls_number_restraints 377
_refine_ls_restrained_S_all 1.143
_refine_ls_R_factor_all 0.0767
_refine_ls_R_factor_gt 0.0483
_refine_ls_shift/su_max 0.001
_refine_ls_shift/su_mean 0.000
_refine_ls_structure_factor_coef Fsqd
_refine_ls_weighting_details 'w=1/[\s^2^(Fo^2^)+(0.0847P)^2^] where P=(Fo^2^+2Fc^2^)/3'
_refine_ls_weighting_scheme calc
_refine_ls_wR_factor_gt 0.1366
_refine_ls_wR_factor_ref 0.1483
_reflns_Friedel_coverage 0.000
_reflns_number_gt 5579
_reflns_number_total 8423
_reflns_threshold_expression 'I > 2\s(I)'
_cod_data_source_file c9cc05884b2.cif
_cod_data_source_block A_CCDC1
_cod_database_code 7124089
_shelx_space_group_comment
;
The symmetry employed for this shelxl refinement is uniquely defined
by the following loop, which should always be used as a source of
symmetry information in preference to the above space-group names.
They are only intended as comments.
;
_shelxl_version_number 2014-3

loop_
_space_group_symop_operation_xyz
'x, y, z'
'-x, -y, -z'

loop_
_atom_site_label
_atom_site_type_symbol
_atom_site_fract_x
_atom_site_fract_y
_atom_site_fract_z
_atom_site_U_iso_or_equiv
_atom_site_adp_type
_atom_site_occupancy
_atom_site_site_symmetry_order
_atom_site_calc_flag
_atom_site_refinement_flags_posn
_atom_site_refinement_flags_adp
_atom_site_refinement_flags_occupancy
Ta1 Ta 1.13764(5) -0.62401(5) -0.04191(4) 0.01858(18) Uani 1 1 d . U .
Ta2 Ta 1.20007(5) -0.80971(5) -0.11392(5) 0.02297(19) Uani 1 1 d . U .
Ta3 Ta 1.00645(5) -0.57752(5) -0.23700(5) 0.02091(18) Uani 1 1 d . U .
Ta4 Ta 1.19460(5) -0.46770(5) -0.24586(5) 0.02192(19) Uani 1 1 d . U .
Ta5 Ta 1.38405(5) -0.70292(5) -0.12324(5) 0.02304(19) Uani 1 1 d . U .
Ta6 Ta 1.25694(6) -0.66087(6) -0.31098(5) 0.0276(2) Uani 1 1 d . U .
Cu1 Cu 0.9659(2) -0.41090(19) -0.16600(17) 0.0453(6) Uani 1 1 d . U .
Cu2 Cu 1.5000 -1.0000 0.0000 0.0314(7) Uani 1 2 d DS U P
Cu3 Cu 2.0000 -0.5000 -0.5000 0.0456(9) Uani 1 2 d DS U P
Na1 Na 1.1638(6) -0.2262(6) -0.0696(6) 0.0508(19) Uani 1 1 d . U .
Na2 Na 1.3728(5) -0.4737(6) 0.0511(5) 0.0462(17) Uani 1 1 d . U .
C1 C 0.768(3) -0.232(3) -0.266(2) 0.113(5) Uani 1 1 d D U .
H1A H 0.7414 -0.2140 -0.2171 0.136 Uiso 1 1 d R U .
C2 C 0.845(2) -0.192(2) -0.291(2) 0.100(4) Uani 1 1 d D U .
H2A H 0.8183 -0.1229 -0.2949 0.120 Uiso 1 1 d R U .
H2B H 0.8614 -0.1898 -0.3501 0.120 Uiso 1 1 d R U .
C3 C 1.467(2) -0.952(2) 0.1497(17) 0.087(4) Uani 1 1 d D U .
H3A H 1.5111 -0.9794 0.2049 0.104 Uiso 1 1 d R U .
H3B H 1.4142 -0.8832 0.1394 0.104 Uiso 1 1 d R U .
C4 C 1.407(2) -1.012(2) 0.1625(15) 0.088(6) Uani 1 1 d D U .
H4A H 1.4717 -1.0758 0.1881 0.105 Uiso 1 1 d DR U .
C5 C 1.986(3) -0.689(3) -0.469(3) 0.124(8) Uani 1 1 d D U .
H5A H 2.0163 -0.7288 -0.4077 0.149 Uiso 1 1 d R U .
C6 C 2.089(2) -0.696(3) -0.507(2) 0.119(7) Uani 1 1 d D U .
H6A H 2.0846 -0.7006 -0.5627 0.143 Uiso 1 1 d R U .
H6B H 2.1503 -0.7578 -0.4696 0.143 Uiso 1 1 d R U .
N1 N 0.9487(13) -0.2585(11) -0.2321(11) 0.046(4) Uani 1 1 d . U .
H1B H 1.0089 -0.2565 -0.2633 0.055 Uiso 1 1 d R U .
H1C H 0.9477 -0.2331 -0.1915 0.055 Uiso 1 1 d R U .
N2 N 0.8043(11) -0.3455(13) -0.2256(11) 0.043(3) Uani 1 1 d . U .
H2C H 0.7579 -0.3654 -0.1849 0.052 Uiso 1 1 d R U .
H2D H 0.8031 -0.3662 -0.2692 0.052 Uiso 1 1 d R U .
N3 N 1.3901(12) -1.0317(13) 0.0908(10) 0.050(4) Uani 1 1 d D U .
H3C H 1.4002 -1.0985 0.1090 0.061 Uiso 1 1 d DR U .
H3D H 1.3189 -0.9916 0.0658 0.061 Uiso 1 1 d R U .
N4 N 1.5386(13) -0.9475(12) 0.0816(11) 0.046(4) Uani 1 1 d D U .
H4B H 1.5309 -0.8812 0.0507 0.055 Uiso 1 1 d R U .
H4C H 1.6108 -0.9860 0.1047 0.055 Uiso 1 1 d R U .
N6 N 1.9098(18) -0.5947(17) -0.4641(18) 0.102(6) Uani 1 1 d D U .
H6C H 1.8475 -0.5664 -0.5013 0.122 Uiso 1 1 d R U .
H6D H 1.8906 -0.6086 -0.4077 0.122 Uiso 1 1 d R U .
O1 O 1.3048(9) -0.6780(10) -0.4102(9) 0.040(3) Uani 1 1 d . U .
O2 O 1.5290(8) -0.7520(9) -0.0816(9) 0.036(3) Uani 1 1 d . U .
O3 O 1.2459(9) -0.7944(9) -0.2338(8) 0.029(2) Uani 1 1 d . U .
O4 O 1.2058(9) -0.9401(8) -0.0617(8) 0.033(3) Uani 1 1 d . U .
O5 O 0.8602(9) -0.5219(9) -0.2791(8) 0.033(3) Uani 1 1 d . U .
O6 O 1.3971(8) -0.7060(8) -0.2402(8) 0.028(2) Uani 1 1 d . U .
O7 O 1.0403(8) -0.7231(8) -0.1695(7) 0.027(2) Uani 1 1 d . U .
O8 O 1.3445(8) -0.5491(8) -0.1840(8) 0.027(2) Uani 1 1 d . U .
O9 O 1.0903(8) -0.6114(8) 0.0598(7) 0.028(2) Uani 1 1 d . U .
O10 O 1.0869(9) -0.5961(9) -0.3356(8) 0.030(2) Uani 1 1 d . U .
O11 O 1.1856(9) -0.3344(8) -0.2939(8) 0.030(2) Uani 1 1 d . U .
O12 O 1.2976(8) -0.6718(8) -0.0238(7) 0.024(2) Uani 1 1 d . U .
O13 O 1.1921(8) -0.6374(8) -0.1779(7) 0.0228(17) Uani 1 1 d . U .
O14 O 1.3511(8) -0.8269(8) -0.0815(7) 0.023(2) Uani 1 1 d . U .
O15 O 1.2365(9) -0.5134(9) -0.3419(8) 0.030(2) Uani 1 1 d . U .
O16 O 1.1448(8) -0.7599(8) -0.0182(7) 0.0216(19) Uani 1 1 d . U .
O17 O 0.9877(8) -0.5601(8) -0.1168(7) 0.0222(18) Uani 1 1 d . U .
O18 O 1.1272(8) -0.4767(8) -0.1242(7) 0.0220(18) Uani 1 1 d . U .
O19 O 1.0292(8) -0.4416(8) -0.2694(7) 0.0236(19) Uani 1 1 d . U .
O20 O 1.3644(11) -0.2945(12) -0.0187(11) 0.059(3) Uani 1 1 d . U .
O21 O 0.9638(11) -0.1564(10) -0.1206(9) 0.051(3) Uani 1 1 d . U .
O22 O 1.4258(9) -0.4630(9) -0.0967(8) 0.037(3) Uani 1 1 d . U .
O23 O 1.1767(9) -0.4020(10) -0.0072(9) 0.041(3) Uani 1 1 d . U .
O24 O 1.2508(14) -0.2524(14) -0.1984(11) 0.078(4) Uani 1 1 d . U .
O25 O 1.1198(15) -0.0406(12) -0.1225(13) 0.084(5) Uani 1 1 d . U .
O26 O 1.2927(13) -0.4277(14) 0.1692(11) 0.073(4) Uani 1 1 d . U .
O27 O 1.3916(11) -0.6513(11) 0.1041(9) 0.053(3) Uani 1 1 d . U .
O28 O 1.1267(11) -0.2237(12) 0.0745(10) 0.060(3) Uani 1 1 d . U .
O3W O 1.1107(15) -1.0430(13) 0.0835(13) 0.089(6) Uani 1 1 d . . .
C7 C 0.669(2) -0.179(2) -0.3259(18) 0.087(4) Uani 1 1 d . U .
H7A H 0.6470 -0.1049 -0.3491 0.130 Uiso 1 1 d R U .
H7B H 0.6867 -0.2007 -0.3739 0.130 Uiso 1 1 d R U .
H7C H 0.6075 -0.1959 -0.2969 0.130 Uiso 1 1 d R U .
N5 N 2.1152(17) -0.6122(16) -0.5263(14) 0.078(5) Uani 1 1 d D U .
H5B H 2.1794 -0.6348 -0.4930 0.094 Uiso 1 1 d R U .
H5C H 2.1284 -0.5860 -0.5841 0.094 Uiso 1 1 d R U .
C8 C 1.954(2) -0.7577(17) -0.485(2) 0.113(5) Uani 1 1 d D U .
H8A H 2.0211 -0.8122 -0.4889 0.170 Uiso 1 1 d R U .
H8B H 1.9151 -0.7866 -0.4356 0.170 Uiso 1 1 d R U .
H8C H 1.9059 -0.7238 -0.5392 0.170 Uiso 1 1 d R U .
C9 C 1.354(2) -1.028(2) 0.2398(12) 0.100(4) Uani 1 1 d D U .
H9A H 1.3120 -1.0697 0.2479 0.150 Uiso 1 1 d R U .
H9B H 1.4121 -1.0625 0.2881 0.150 Uiso 1 1 d R U .
H9C H 1.3048 -0.9618 0.2388 0.150 Uiso 1 1 d R U .
O1W O 1.4368(7) -0.4715(7) -0.5881(6) 0.0167(16) Uani 1 1 d D U .
O2W O 1.5000 -0.5000 -0.5000 0.045(3) Uani 1 2 d DS U P

loop_
_atom_site_aniso_label
_atom_site_aniso_U_11
_atom_site_aniso_U_22
_atom_site_aniso_U_33
_atom_site_aniso_U_23
_atom_site_aniso_U_13
_atom_site_aniso_U_12
Ta1 0.0169(3) 0.0146(4) 0.0244(4) -0.0080(3) 0.0015(3) -0.0062(3)
Ta2 0.0190(4) 0.0180(4) 0.0370(5) -0.0144(3) 0.0046(3) -0.0094(3)
Ta3 0.0170(3) 0.0232(4) 0.0259(4) -0.0121(3) 0.0027(3) -0.0093(3)
Ta4 0.0189(3) 0.0186(4) 0.0276(4) -0.0070(3) 0.0038(3) -0.0098(3)
Ta5 0.0148(3) 0.0187(4) 0.0356(5) -0.0103(3) 0.0032(3) -0.0077(3)
Ta6 0.0227(4) 0.0302(4) 0.0338(5) -0.0178(4) 0.0089(3) -0.0107(3)
Cu1 0.0450(14) 0.0407(14) 0.0485(16) -0.0179(13) 0.0047(12) -0.0159(11)
Cu2 0.0296(16) 0.0288(17) 0.0350(19) -0.0174(15) 0.0095(14) -0.0076(14)
Cu3 0.047(2) 0.042(2) 0.047(2) -0.0196(19) -0.0018(17) -0.0143(17)
Na1 0.056(4) 0.041(4) 0.074(5) -0.034(4) 0.017(4) -0.029(3)
Na2 0.029(4) 0.058(4) 0.068(5) -0.034(4) 0.013(3) -0.028(3)
C1 0.097(8) 0.096(7) 0.121(10) -0.028(7) -0.012(7) -0.026(6)
C2 0.100(8) 0.089(8) 0.082(7) -0.015(6) 0.001(6) -0.029(6)
C3 0.107(7) 0.087(8) 0.075(7) -0.043(6) 0.010(5) -0.037(6)
C4 0.096(10) 0.102(11) 0.070(8) -0.039(8) 0.029(7) -0.044(8)
C5 0.135(11) 0.102(9) 0.148(13) -0.045(8) -0.001(8) -0.064(8)
C6 0.137(10) 0.104(9) 0.129(12) -0.066(9) 0.003(9) -0.039(7)
N1 0.056(7) 0.016(5) 0.059(11) -0.019(6) 0.022(7) -0.006(5)
N2 0.018(5) 0.076(7) 0.044(9) -0.047(7) 0.001(5) -0.002(5)
N3 0.029(8) 0.038(10) 0.072(10) -0.016(9) 0.007(7) -0.009(7)
N4 0.039(9) 0.034(9) 0.066(11) -0.029(9) 0.000(7) -0.004(7)
N6 0.078(8) 0.103(9) 0.121(11) -0.025(8) -0.013(7) -0.049(7)
O1 0.031(6) 0.053(8) 0.047(5) -0.036(6) 0.013(5) -0.013(6)
O2 0.013(4) 0.032(6) 0.057(8) -0.011(6) -0.008(4) -0.008(4)
O3 0.027(5) 0.034(5) 0.045(5) -0.028(5) 0.011(5) -0.018(4)
O4 0.033(6) 0.017(4) 0.052(7) -0.017(4) 0.007(5) -0.010(4)
O5 0.023(4) 0.036(7) 0.036(7) -0.013(6) 0.000(4) -0.008(4)
O6 0.016(4) 0.027(6) 0.043(5) -0.015(5) 0.004(4) -0.010(4)
O7 0.023(5) 0.029(5) 0.031(6) -0.012(4) -0.002(4) -0.012(4)
O8 0.018(4) 0.016(4) 0.044(6) -0.006(4) 0.000(4) -0.011(4)
O9 0.030(6) 0.017(6) 0.029(5) -0.008(4) 0.005(4) -0.003(5)
O10 0.025(4) 0.034(6) 0.032(5) -0.014(4) 0.004(4) -0.014(4)
O11 0.028(6) 0.018(4) 0.039(7) -0.005(4) -0.001(5) -0.010(4)
O12 0.019(4) 0.023(5) 0.036(5) -0.017(4) -0.002(4) -0.007(4)
O13 0.019(4) 0.021(4) 0.026(4) -0.006(4) 0.000(3) -0.009(4)
O14 0.020(4) 0.014(4) 0.037(5) -0.011(4) 0.002(4) -0.007(4)
O15 0.029(5) 0.033(5) 0.034(5) -0.015(4) 0.008(4) -0.018(5)
O16 0.021(5) 0.021(4) 0.026(5) -0.007(4) 0.000(4) -0.014(4)
O17 0.018(4) 0.021(4) 0.034(5) -0.011(4) 0.007(3) -0.015(4)
O18 0.024(4) 0.016(4) 0.033(5) -0.011(4) 0.006(4) -0.015(4)
O19 0.019(4) 0.020(4) 0.026(5) -0.005(4) 0.006(4) -0.007(4)
O20 0.056(6) 0.064(7) 0.088(9) -0.043(7) 0.018(6) -0.045(6)
O21 0.062(6) 0.041(7) 0.052(9) -0.006(7) 0.004(5) -0.034(5)
O22 0.032(6) 0.037(7) 0.049(7) -0.020(6) -0.002(5) -0.017(5)
O23 0.027(5) 0.045(6) 0.065(8) -0.030(6) 0.010(5) -0.019(5)
O24 0.085(6) 0.081(6) 0.072(5) -0.036(4) 0.013(4) -0.036(4)
O25 0.116(12) 0.046(6) 0.105(12) -0.026(7) -0.013(10) -0.047(7)
O26 0.077(11) 0.105(11) 0.064(7) -0.048(7) 0.018(7) -0.049(10)
O27 0.060(8) 0.055(6) 0.051(9) -0.016(6) 0.005(7) -0.036(6)
O28 0.049(8) 0.072(9) 0.072(7) -0.040(8) 0.007(6) -0.026(7)
O3W 0.101(13) 0.053(11) 0.108(15) -0.023(11) 0.045(12) -0.045(10)
C7 0.107(7) 0.087(8) 0.075(7) -0.043(6) 0.010(5) -0.037(6)
N5 0.092(12) 0.087(14) 0.054(13) -0.044(13) 0.006(10) -0.017(10)
C8 0.097(8) 0.096(7) 0.121(10) -0.028(7) -0.012(7) -0.026(6)
C9 0.100(8) 0.089(8) 0.082(7) -0.015(6) 0.001(6) -0.029(6)
O1W 0.0167(16) 0.0167(16) 0.0167(16) -0.0068(7) 0.00148(17) -0.0066(6)
O2W 0.045(3) 0.045(3) 0.045(3) -0.0186(13) 0.0040(3) -0.0179(13)

loop_
_atom_type_symbol
_atom_type_description
_atom_type_scat_dispersion_real
_atom_type_scat_dispersion_imag
_atom_type_scat_source
C C 0.0033 0.0016 'International Tables Vol C Tables 4.2.6.8 and 6.1.1.4'
N N 0.0061 0.0033 'International Tables Vol C Tables 4.2.6.8 and 6.1.1.4'
O O 0.0106 0.0060 'International Tables Vol C Tables 4.2.6.8 and 6.1.1.4'
Cu Cu 0.3201 1.2651 'International Tables Vol C Tables 4.2.6.8 and 6.1.1.4'
Ta Ta -0.7052 6.5227 'International Tables Vol C Tables 4.2.6.8 and 6.1.1.4'
Na Na 0.0362 0.0249 'International Tables Vol C Tables 4.2.6.8 and 6.1.1.4'
H H 0.0000 0.0000 'International Tables Vol C Tables 4.2.6.8 and 6.1.1.4'

loop_
_geom_angle_atom_site_label_1
_geom_angle_atom_site_label_2
_geom_angle_atom_site_label_3
_geom_angle
_geom_angle_site_symmetry_1
_geom_angle_site_symmetry_3
O9 Ta1 O12 103.0(5) . .
O9 Ta1 O16 101.8(5) . .
O12 Ta1 O16 93.0(4) . .
O9 Ta1 O17 101.3(4) . .
O12 Ta1 O17 154.7(4) . .
O16 Ta1 O17 89.1(4) . .
O9 Ta1 O18 102.6(4) . .
O12 Ta1 O18 90.3(4) . .
O16 Ta1 O18 154.0(4) . .
O17 Ta1 O18 77.3(4) . .
O9 Ta1 O13 177.6(4) . .
O12 Ta1 O13 79.4(4) . .
O16 Ta1 O13 78.3(4) . .
O17 Ta1 O13 76.4(4) . .
O18 Ta1 O13 77.0(4) . .
O9 Ta1 Cu1 95.5(3) . .
O12 Ta1 Cu1 129.4(3) . .
O16 Ta1 Cu1 128.9(3) . .
O17 Ta1 Cu1 40.1(3) . .
O18 Ta1 Cu1 39.3(3) . .
O13 Ta1 Cu1 82.8(3) . .
O9 Ta1 Ta5 136.3(3) . .
O12 Ta1 Ta5 33.4(3) . .
O16 Ta1 Ta5 83.9(3) . .
O17 Ta1 Ta5 122.2(3) . .
O18 Ta1 Ta5 84.8(3) . .
O13 Ta1 Ta5 46.0(2) . .
Cu1 Ta1 Ta5 114.62(5) . .
O9 Ta1 Ta2 134.3(3) . .
O12 Ta1 Ta2 84.0(3) . .
O16 Ta1 Ta2 32.6(3) . .
O17 Ta1 Ta2 84.3(3) . .
O18 Ta1 Ta2 122.6(3) . .
O13 Ta1 Ta2 45.8(2) . .
Cu1 Ta1 Ta2 114.89(5) . .
Ta5 Ta1 Ta2 60.676(18) . .
O4 Ta2 O3 104.0(5) . .
O4 Ta2 O14 103.1(5) . .
O3 Ta2 O14 88.3(4) . .
O4 Ta2 O16 101.4(5) . .
O3 Ta2 O16 154.5(4) . .
O14 Ta2 O16 87.9(4) . .
O4 Ta2 O7 104.0(5) . .
O3 Ta2 O7 87.7(4) . .
O14 Ta2 O7 152.8(4) . .
O16 Ta2 O7 84.3(4) . .
O4 Ta2 O13 178.0(5) . .
O3 Ta2 O13 77.9(4) . .
O14 Ta2 O13 76.4(4) . .
O16 Ta2 O13 76.7(4) . .
O7 Ta2 O13 76.4(4) . .
O4 Ta2 Ta1 132.8(4) . .
O3 Ta2 Ta1 123.2(3) . .
O14 Ta2 Ta1 78.9(3) . .
O16 Ta2 Ta1 31.5(3) . .
O7 Ta2 Ta1 80.9(3) . .
O13 Ta2 Ta1 45.3(2) . .
O4 Ta2 Ta3 135.6(4) . .
O3 Ta2 Ta3 79.3(3) . .
O14 Ta2 Ta3 121.3(3) . .
O16 Ta2 Ta3 81.2(3) . .
O7 Ta2 Ta3 31.7(3) . .
O13 Ta2 Ta3 44.9(2) . .
Ta1 Ta2 Ta3 62.49(2) . .
O4 Ta2 Ta6 136.1(4) . .
O3 Ta2 Ta6 32.2(3) . .
O14 Ta2 Ta6 80.2(3) . .
O16 Ta2 Ta6 122.4(3) . .
O7 Ta2 Ta6 82.2(3) . .
O13 Ta2 Ta6 45.8(2) . .
Ta1 Ta2 Ta6 91.03(2) . .
Ta3 Ta2 Ta6 59.60(2) . .
O4 Ta2 Ta5 134.1(4) . .
O3 Ta2 Ta5 81.7(3) . .
O14 Ta2 Ta5 31.0(3) . .
O16 Ta2 Ta5 82.1(3) . .
O7 Ta2 Ta5 121.9(3) . .
O13 Ta2 Ta5 45.4(2) . .
Ta1 Ta2 Ta5 59.644(19) . .
Ta3 Ta2 Ta5 90.30(2) . .
Ta6 Ta2 Ta5 59.83(2) . .
O5 Ta3 O10 103.5(5) . .
O5 Ta3 O7 104.7(5) . .
O10 Ta3 O7 94.4(5) . .
O5 Ta3 O19 98.8(5) . .
O10 Ta3 O19 90.2(4) . .
O7 Ta3 O19 154.2(4) . .
O5 Ta3 O17 100.1(4) . .
O10 Ta3 O17 154.7(4) . .
O7 Ta3 O17 88.3(4) . .
O19 Ta3 O17 77.2(4) . .
O5 Ta3 O13 174.7(4) . .
O10 Ta3 O13 80.0(4) . .
O7 Ta3 O13 78.8(4) . .
O19 Ta3 O13 77.1(4) . .
O17 Ta3 O13 75.8(4) . .
O5 Ta3 Cu1 92.0(4) . .
O10 Ta3 Cu1 129.3(3) . .
O7 Ta3 Cu1 128.1(3) . .
O19 Ta3 Cu1 39.3(3) . .
O17 Ta3 Cu1 40.1(3) . .
O13 Ta3 Cu1 82.7(2) . .
O5 Ta3 Ta6 137.4(4) . .
O10 Ta3 Ta6 33.9(3) . .
O7 Ta3 Ta6 84.1(3) . .
O19 Ta3 Ta6 85.7(3) . .
O17 Ta3 Ta6 122.0(3) . .
O13 Ta3 Ta6 46.3(2) . .
Cu1 Ta3 Ta6 115.39(5) . .
O5 Ta3 Ta2 138.0(4) . .
O10 Ta3 Ta2 85.0(3) . .
O7 Ta3 Ta2 33.3(3) . .
O19 Ta3 Ta2 122.5(3) . .
O17 Ta3 Ta2 83.5(3) . .
O13 Ta3 Ta2 45.7(2) . .
Cu1 Ta3 Ta2 114.39(5) . .
Ta6 Ta3 Ta2 60.44(2) . .
O11 Ta4 O15 104.7(5) . .
O11 Ta4 O8 104.0(4) . .
O15 Ta4 O8 92.9(5) . .
O11 Ta4 O19 100.3(4) . .
O15 Ta4 O19 90.3(4) . .
O8 Ta4 O19 153.8(4) . .
O11 Ta4 O18 100.6(4) . .
O15 Ta4 O18 153.1(4) . .
O8 Ta4 O18 89.6(4) . .
O19 Ta4 O18 76.3(4) . .
O11 Ta4 O13 175.3(4) . .
O15 Ta4 O13 78.5(4) . .
O8 Ta4 O13 79.0(4) . .
O19 Ta4 O13 76.2(4) . .
O18 Ta4 O13 75.7(4) . .
O11 Ta4 Cu1 93.4(3) . .
O15 Ta4 Cu1 129.1(3) . .
O8 Ta4 Cu1 128.6(3) . .
O19 Ta4 Cu1 39.3(3) . .
O18 Ta4 Cu1 39.2(3) . .
O13 Ta4 Cu1 82.0(2) . .
O11 Ta4 Ta5 137.3(3) . .
O15 Ta4 Ta5 83.4(3) . .
O8 Ta4 Ta5 33.4(3) . .
O19 Ta4 Ta5 121.8(3) . .
O18 Ta4 Ta5 84.1(3) . .
O13 Ta4 Ta5 45.8(2) . .
Cu1 Ta4 Ta5 113.98(5) . .
O11 Ta4 Ta6 137.7(4) . .
O15 Ta4 Ta6 33.0(3) . .
O8 Ta4 Ta6 83.7(3) . .
O19 Ta4 Ta6 85.0(3) . .
O18 Ta4 Ta6 121.2(3) . .
O13 Ta4 Ta6 45.7(2) . .
Cu1 Ta4 Ta6 114.43(5) . .
Ta5 Ta4 Ta6 60.00(2) . .
O2 Ta5 O6 102.9(5) . .
O2 Ta5 O14 103.7(5) . .
O6 Ta5 O14 87.8(4) . .
O2 Ta5 O8 102.0(5) . .
O6 Ta5 O8 88.2(5) . .
O14 Ta5 O8 154.2(4) . .
O2 Ta5 O12 103.0(5) . .
O6 Ta5 O12 154.0(4) . .
O14 Ta5 O12 87.3(4) . .
O8 Ta5 O12 85.2(4) . .
O2 Ta5 O13 179.7(5) . .
O6 Ta5 O13 77.3(4) . .
O14 Ta5 O13 76.4(4) . .
O8 Ta5 O13 77.9(4) . .
O12 Ta5 O13 76.7(4) . .
O2 Ta5 Ta1 134.5(4) . .
O6 Ta5 Ta1 122.6(3) . .
O14 Ta5 Ta1 79.1(3) . .
O8 Ta5 Ta1 81.7(3) . .
O12 Ta5 Ta1 31.5(3) . .
O13 Ta5 Ta1 45.3(2) . .
O2 Ta5 Ta4 133.9(4) . .
O6 Ta5 Ta4 79.6(3) . .
O14 Ta5 Ta4 122.4(3) . .
O8 Ta5 Ta4 32.0(3) . .
O12 Ta5 Ta4 81.6(3) . .
O13 Ta5 Ta4 46.0(2) . .
Ta1 Ta5 Ta4 62.79(2) . .
O2 Ta5 Ta6 134.4(4) . .
O6 Ta5 Ta6 31.5(3) . .
O14 Ta5 Ta6 80.4(3) . .
O8 Ta5 Ta6 82.9(3) . .
O12 Ta5 Ta6 122.6(3) . .
O13 Ta5 Ta6 45.8(2) . .
Ta1 Ta5 Ta6 91.13(2) . .
Ta4 Ta5 Ta6 60.26(2) . .
O2 Ta5 Ta2 134.9(4) . .
O6 Ta5 Ta2 81.0(3) . .
O14 Ta5 Ta2 31.2(3) . .
O8 Ta5 Ta2 123.1(3) . .
O12 Ta5 Ta2 81.6(3) . .
O13 Ta5 Ta2 45.2(2) . .
Ta1 Ta5 Ta2 59.680(19) . .
Ta4 Ta5 Ta2 91.17(2) . .
Ta6 Ta5 Ta2 59.95(2) . .
O1 Ta6 O6 103.5(5) . .
O1 Ta6 O3 102.9(5) . .
O6 Ta6 O3 89.0(4) . .
O1 Ta6 O15 102.8(5) . .
O6 Ta6 O15 87.6(4) . .
O3 Ta6 O15 154.1(4) . .
O1 Ta6 O10 103.1(5) . .
O6 Ta6 O10 153.1(4) . .
O3 Ta6 O10 88.6(4) . .
O15 Ta6 O10 83.0(4) . .
O1 Ta6 O13 179.8(6) . .
O6 Ta6 O13 76.7(4) . .
O3 Ta6 O13 77.2(4) . .
O15 Ta6 O13 77.1(4) . .
O10 Ta6 O13 76.7(4) . .
O1 Ta6 Ta3 134.7(4) . .
O6 Ta6 Ta3 121.8(3) . .
O3 Ta6 Ta3 79.4(3) . .
O15 Ta6 Ta3 80.6(3) . .
O10 Ta6 Ta3 31.7(3) . .
O13 Ta6 Ta3 45.1(2) . .
O1 Ta6 Ta5 134.5(4) . .
O6 Ta6 Ta5 31.1(3) . .
O3 Ta6 Ta5 81.8(3) . .
O15 Ta6 Ta5 82.1(3) . .
O10 Ta6 Ta5 122.3(3) . .
O13 Ta6 Ta5 45.6(2) . .
Ta3 Ta6 Ta5 90.75(2) . .
O1 Ta6 Ta2 134.7(4) . .
O6 Ta6 Ta2 81.0(3) . .
O3 Ta6 Ta2 31.8(3) . .
O15 Ta6 Ta2 122.4(3) . .
O10 Ta6 Ta2 83.0(3) . .
O13 Ta6 Ta2 45.4(2) . .
Ta3 Ta6 Ta2 59.97(2) . .
Ta5 Ta6 Ta2 60.22(2) . .
O1 Ta6 Ta4 134.2(4) . .
O6 Ta6 Ta4 78.8(3) . .
O3 Ta6 Ta4 122.8(3) . .
O15 Ta6 Ta4 31.5(3) . .
O10 Ta6 Ta4 80.1(3) . .
O13 Ta6 Ta4 45.7(2) . .
Ta3 Ta6 Ta4 62.121(19) . .
Ta5 Ta6 Ta4 59.74(2) . .
Ta2 Ta6 Ta4 91.03(2) . .
O9 Cu1 O18 96.6(4) 2_745 .
O9 Cu1 O19 176.7(5) 2_745 .
O18 Cu1 O19 81.0(4) . .
O9 Cu1 O17 96.1(4) 2_745 .
O18 Cu1 O17 80.6(4) . .
O19 Cu1 O17 81.3(4) . .
O9 Cu1 N2 91.4(5) 2_745 .
O18 Cu1 N2 172.0(5) . .
O19 Cu1 N2 91.0(5) . .
O17 Cu1 N2 98.4(6) . .
O9 Cu1 N1 91.2(5) 2_745 .
O18 Cu1 N1 99.4(5) . .
O19 Cu1 N1 91.4(5) . .
O17 Cu1 N1 172.6(6) . .
N2 Cu1 N1 80.6(7) . .
O9 Cu1 Ta1 87.8(3) 2_745 .
O18 Cu1 Ta1 41.6(3) . .
O19 Cu1 Ta1 88.9(3) . .
O17 Cu1 Ta1 41.2(3) . .
N2 Cu1 Ta1 139.1(5) . .
N1 Cu1 Ta1 140.4(5) . .
O9 Cu1 Ta3 136.5(3) 2_745 .
O18 Cu1 Ta3 88.7(3) . .
O19 Cu1 Ta3 41.5(3) . .
O17 Cu1 Ta3 42.1(3) . .
N2 Cu1 Ta3 85.3(4) . .
N1 Cu1 Ta3 130.5(5) . .
Ta1 Cu1 Ta3 68.10(5) . .
O9 Cu1 Ta4 136.9(3) 2_745 .
O18 Cu1 Ta4 42.1(3) . .
O19 Cu1 Ta4 41.3(3) . .
O17 Cu1 Ta4 88.9(3) . .
N2 Cu1 Ta4 130.2(4) . .
N1 Cu1 Ta4 86.3(4) . .
Ta1 Cu1 Ta4 68.44(5) . .
Ta3 Cu1 Ta4 67.75(5) . .
N4 Cu2 N4 180.0 . 2_835
N4 Cu2 N3 83.2(6) . .
N4 Cu2 N3 96.8(6) 2_835 .
N4 Cu2 N3 96.8(6) . 2_835
N4 Cu2 N3 83.2(6) 2_835 2_835
N3 Cu2 N3 180.0 . 2_835
N5 Cu3 N5 180.0 . 2_944
N5 Cu3 N6 84.2(8) . .
N5 Cu3 N6 95.8(8) 2_944 .
N5 Cu3 N6 95.8(8) . 2_944
N5 Cu3 N6 84.2(8) 2_944 2_944
N6 Cu3 N6 180.0 . 2_944
O28 Na1 O23 88.5(6) . .
O28 Na1 O24 165.2(6) . .
O23 Na1 O24 88.8(5) . .
O28 Na1 O25 85.7(6) . .
O23 Na1 O25 170.3(6) . .
O24 Na1 O25 98.7(7) . .
O28 Na1 O21 94.2(5) . .
O23 Na1 O21 92.2(5) . .
O24 Na1 O21 100.4(6) . .
O25 Na1 O21 80.5(6) . .
O28 Na1 O20 85.7(5) . .
O23 Na1 O20 88.3(5) . .
O24 Na1 O20 79.7(6) . .
O25 Na1 O20 98.9(6) . .
O21 Na1 O20 179.5(5) . .
O28 Na1 Na2 84.2(5) . .
O23 Na1 Na2 43.8(3) . .
O24 Na1 Na2 83.9(5) . .
O25 Na1 Na2 142.7(5) . .
O21 Na1 Na2 135.9(4) . .
O20 Na1 Na2 44.6(4) . .
O26 Na2 O27 102.8(6) . .
O26 Na2 O22 162.1(6) . .
O27 Na2 O22 93.4(5) . .
O26 Na2 O23 83.6(5) . .
O27 Na2 O23 93.6(5) . .
O22 Na2 O23 87.7(5) . .
O26 Na2 O22 99.8(5) . 2_845
O27 Na2 O22 89.3(5) . 2_845
O22 Na2 O22 87.9(4) . 2_845
O23 Na2 O22 174.9(6) . 2_845
O26 Na2 O20 84.0(6) . .
O27 Na2 O20 173.2(6) . .
O22 Na2 O20 79.9(5) . .
O23 Na2 O20 87.4(5) . .
O22 Na2 O20 89.2(5) 2_845 .
O26 Na2 Na1 79.7(5) . .
O27 Na2 Na1 136.5(4) . .
O22 Na2 Na1 83.3(4) . .
O23 Na2 Na1 43.0(3) . .
O22 Na2 Na1 133.7(4) 2_845 .
O20 Na2 Na1 44.4(4) . .
O26 Na2 Na2 140.9(5) . 2_845
O27 Na2 Na2 91.9(4) . 2_845
O22 Na2 Na2 44.3(3) . 2_845
O23 Na2 Na2 132.0(5) . 2_845
O22 Na2 Na2 43.6(3) 2_845 2_845
O20 Na2 Na2 82.5(4) . 2_845
Na1 Na2 Na2 113.7(4) . 2_845
C2 C1 C7 115(3) . .
C2 C1 N2 119(3) . .
C7 C1 N2 114(3) . .
C1 C2 N1 111(3) . .
C4 C3 N4 117(2) . .
C3 C4 C9 114(2) . .
C3 C4 N3 117.3(18) . .
C9 C4 N3 128(2) . .
C8 C5 C6 106(2) . .
C8 C5 N6 125(2) . .
C6 C5 N6 121(3) . .
N5 C6 C5 115(3) . .
C2 N1 Cu1 113.0(16) . .
C1 N2 Cu1 108.3(15) . .
C4 N3 Cu2 109.1(12) . .
C3 N4 Cu2 109.7(14) . .
C5 N6 Cu3 105.0(16) . .
Ta2 O3 Ta6 116.0(5) . .
Ta5 O6 Ta6 117.4(5) . .
Ta3 O7 Ta2 115.0(5) . .
Ta4 O8 Ta5 114.6(4) . .
Ta1 O9 Cu1 176.6(7) . 2_745
Ta3 O10 Ta6 114.4(5) . .
Ta1 O12 Ta5 115.1(5) . .
Ta3 O13 Ta1 94.1(3) . .
Ta3 O13 Ta2 89.4(3) . .
Ta1 O13 Ta2 88.9(4) . .
Ta3 O13 Ta5 176.9(5) . .
Ta1 O13 Ta5 88.7(3) . .
Ta2 O13 Ta5 89.4(3) . .
Ta3 O13 Ta4 92.8(4) . .
Ta1 O13 Ta4 93.5(3) . .
Ta2 O13 Ta4 176.6(5) . .
Ta5 O13 Ta4 88.3(3) . .
Ta3 O13 Ta6 88.6(3) . .
Ta1 O13 Ta6 176.4(5) . .
Ta2 O13 Ta6 88.8(3) . .
Ta5 O13 Ta6 88.5(3) . .
Ta4 O13 Ta6 88.6(3) . .
Ta5 O14 Ta2 117.8(5) . .
Ta4 O15 Ta6 115.5(6) . .
Ta1 O16 Ta2 115.9(5) . .
Cu1 O17 Ta1 98.7(4) . .
Cu1 O17 Ta3 97.8(5) . .
Ta1 O17 Ta3 112.9(4) . .
Cu1 O18 Ta1 99.1(4) . .
Cu1 O18 Ta4 98.7(5) . .
Ta1 O18 Ta4 112.8(4) . .
Cu1 O19 Ta4 99.5(5) . .
Cu1 O19 Ta3 99.2(4) . .
Ta4 O19 Ta3 112.5(5) . .
Na1 O20 Na2 91.0(4) . .
Na2 O22 Na2 92.1(4) . 2_845
Na1 O23 Na2 93.2(4) . .
C6 N5 Cu3 114.4(18) . .
O1W O2W O1W 180.0 . 2_844

loop_
_geom_bond_atom_site_label_1
_geom_bond_atom_site_label_2
_geom_bond_distance
_geom_bond_site_symmetry_2
Ta1 O9 1.793(10) .
Ta1 O12 1.911(10) .
Ta1 O16 1.925(10) .
Ta1 O17 2.046(10) .
Ta1 O18 2.064(10) .
Ta1 O13 2.356(10) .
Ta1 Cu1 3.070(3) .
Ta1 Ta5 3.3141(9) .
Ta1 Ta2 3.3154(9) .
Ta2 O4 1.800(10) .
Ta2 O3 1.959(11) .
Ta2 O14 1.961(10) .
Ta2 O16 1.986(10) .
Ta2 O7 2.014(10) .
Ta2 O13 2.377(10) .
Ta2 Ta3 3.3237(10) .
Ta2 Ta6 3.3393(11) .
Ta2 Ta5 3.3486(9) .
Ta3 O5 1.808(11) .
Ta3 O10 1.913(11) .
Ta3 O7 1.926(11) .
Ta3 O19 2.068(10) .
Ta3 O17 2.086(10) .
Ta3 O13 2.347(10) .
Ta3 Cu1 3.080(2) .
Ta3 Ta6 3.3112(10) .
Ta4 O11 1.827(10) .
Ta4 O15 1.937(11) .
Ta4 O8 1.940(10) .
Ta4 O19 2.061(10) .
Ta4 O18 2.089(10) .
Ta4 O13 2.393(10) .
Ta4 Cu1 3.081(2) .
Ta4 Ta5 3.3266(10) .
Ta4 Ta6 3.3441(10) .
Ta5 O2 1.803(10) .
Ta5 O6 1.939(11) .
Ta5 O14 1.950(10) .
Ta5 O8 2.012(10) .
Ta5 O12 2.016(10) .
Ta5 O13 2.385(10) .
Ta5 Ta6 3.3352(11) .
Ta6 O1 1.782(11) .
Ta6 O6 1.963(10) .
Ta6 O3 1.978(11) .
Ta6 O15 2.017(11) .
Ta6 O10 2.026(10) .
Ta6 O13 2.394(10) .
Cu1 O9 1.946(10) 2_745
Cu1 O18 1.971(10) .
Cu1 O19 1.977(10) .
Cu1 O17 2.001(10) .
Cu1 N2 2.061(13) .
Cu1 N1 2.065(14) .
Cu2 N4 2.010(14) .
Cu2 N4 2.010(14) 2_835
Cu2 N3 2.020(14) .
Cu2 N3 2.020(14) 2_835
Cu3 N5 1.965(18) .
Cu3 N5 1.965(18) 2_944
Cu3 N6 2.085(19) .
Cu3 N6 2.085(19) 2_944
Na1 O28 2.393(17) .
Na1 O23 2.405(14) .
Na1 O24 2.422(17) .
Na1 O25 2.447(16) .
Na1 O21 2.454(16) .
Na1 O20 2.464(16) .
Na1 Na2 3.520(11) .
Na2 O26 2.358(16) .
Na2 O27 2.416(15) .
Na2 O22 2.429(14) .
Na2 O23 2.439(13) .
Na2 O22 2.461(13) 2_845
Na2 O20 2.471(16) .
Na2 Na2 3.520(13) 2_845
C1 C2 1.32(3) .
C1 C7 1.43(4) .
C1 N2 1.47(3) .
C2 N1 1.46(3) .
C3 C4 1.36(3) .
C3 N4 1.39(2) .
C4 C9 1.369(16) .
C4 N3 1.39(2) .
C5 C8 1.398(17) .
C5 C6 1.41(3) .
C5 N6 1.42(3) .
C6 N5 1.36(3) .
O9 Cu1 1.946(10) 2_745
O22 Na2 2.461(13) 2_845
O1W O2W 1.542(9) .
O2W O1W 1.542(9) 2_844

loop_
_platon_squeeze_void_nr
_platon_squeeze_void_average_x
_platon_squeeze_void_average_y
_platon_squeeze_void_average_z
_platon_squeeze_void_volume
_platon_squeeze_void_count_electrons
1 -0.033 0.000 0.500 900.6 163.6
